data_7047657
loop_
_publ_author_name
'Sodreau, Alexandre'
'Mallet-Ladeira, Sonia'
'Lachaize, Sebastien'
'Miqueu, Karinne'
'Sotiropoulos, Jean-Marc'
'Madec, David'
'Nayral, C\'eline'
'Delpech, Fabien'

_publ_section_title
;
 Designed single-source precursors for iron germanide nanoparticles:
 colloidal synthesis and magnetic properties.
;
_journal_issue 42
_journal_name_full 'Dalton transactions (Cambridge, England : 2003)'
_journal_page_first 15114
_journal_page_last 15120
_journal_paper_doi 10.1039/c8dt02942c
_journal_volume 47
_journal_year 2018
_chemical_formula_moiety 'C17 H41 Ge N3 Si2'
_chemical_formula_sum 'C17 H41 Ge N3 Si2'
_chemical_formula_weight 416.32
_space_group_IT_number 2
_space_group_name_Hall '-P 1'
_space_group_name_H-M_alt 'P -1'
_symmetry_cell_setting triclinic
_symmetry_Int_Tables_number 2
_symmetry_space_group_name_Hall '-P 1'
_symmetry_space_group_name_H-M 'P -1'
_atom_sites_solution_hydrogens geom
_audit_update_record
;
2018-07-13 deposited with the CCDC.
2018-09-25 downloaded from the CCDC.
;
_cell_angle_alpha 90.873(4)
_cell_angle_beta 104.888(4)
_cell_angle_gamma 105.925(5)
_cell_formula_units_Z 2
_cell_length_a 8.8800(19)
_cell_length_b 11.262(3)
_cell_length_c 13.201(3)
_cell_measurement_reflns_used 8033
_cell_measurement_temperature 253(2)
_cell_measurement_theta_max 29.41
_cell_measurement_theta_min 3.57
_cell_volume 1221.7(5)
_computing_cell_refinement SAINT
_computing_data_collection APEX2
_computing_data_reduction SAINT
_computing_molecular_graphics 'Ortep-3 for Windows (Farrugia, 1997)'
_computing_publication_material 'WinGX publication routines (Farrugia, 1999)'
_computing_structure_refinement 'SHELXL-2014/7 (Sheldrick, 2014)'
_computing_structure_solution 'SHELXT (Sheldrick 2015)'
_diffrn_ambient_temperature 253(2)
_diffrn_measured_fraction_theta_full 0.995
_diffrn_measured_fraction_theta_max 0.995
_diffrn_measurement_device_type 'Bruker Kappa APEX II Quazar'
_diffrn_measurement_method 'phi and omega scans'
_diffrn_radiation_monochromator 'multilayer optics'
_diffrn_radiation_source 'microfocus sealed tube'
_diffrn_radiation_type MoK\a
_diffrn_radiation_wavelength 0.71073
_diffrn_reflns_av_R_equivalents 0.0281
_diffrn_reflns_av_unetI/netI 0.0304
_diffrn_reflns_Laue_measured_fraction_full 0.995
_diffrn_reflns_Laue_measured_fraction_max 0.995
_diffrn_reflns_limit_h_max 12
_diffrn_reflns_limit_h_min -12
_diffrn_reflns_limit_k_max 16
_diffrn_reflns_limit_k_min -15
_diffrn_reflns_limit_l_max 18
_diffrn_reflns_limit_l_min -18
_diffrn_reflns_number 25261
_diffrn_reflns_point_group_measured_fraction_full 0.995
_diffrn_reflns_point_group_measured_fraction_max 0.995
_diffrn_reflns_theta_full 25.242
_diffrn_reflns_theta_max 30.507
_diffrn_reflns_theta_min 5.126
_diffrn_standards_decay_% 0
_diffrn_standards_interval_count 0
_diffrn_standards_interval_time 0
_diffrn_standards_number 0
_exptl_absorpt_coefficient_mu 1.356
_exptl_absorpt_correction_T_max 0.7470
_exptl_absorpt_correction_T_min 0.6743
_exptl_absorpt_correction_type multi-scan
_exptl_absorpt_process_details 'SADABS (Bruker-AXS)'
_exptl_crystal_colour colourless
_exptl_crystal_density_diffrn 1.132
_exptl_crystal_density_method 'not measured'
_exptl_crystal_description block
_exptl_crystal_F_000 448
_exptl_crystal_size_max 0.26
_exptl_crystal_size_mid 0.22
_exptl_crystal_size_min 0.2
_refine_diff_density_max 0.462
_refine_diff_density_min -0.23
_refine_diff_density_rms 0.05
_refine_ls_extinction_method none
_refine_ls_goodness_of_fit_ref 1.038
_refine_ls_hydrogen_treatment constr
_refine_ls_matrix_type full
_refine_ls_number_parameters 221
_refine_ls_number_reflns 7415
_refine_ls_number_restraints 0
_refine_ls_restrained_S_all 1.038
_refine_ls_R_factor_all 0.0497
_refine_ls_R_factor_gt 0.0336
_refine_ls_shift/su_max 0.007
_refine_ls_shift/su_mean 0
_refine_ls_structure_factor_coef Fsqd
_refine_ls_weighting_details 'w=1/[\s^2^(Fo^2^)+(0.0465P)^2^+0.2109P] where P=(Fo^2^+2Fc^2^)/3'
_refine_ls_weighting_scheme calc
_refine_ls_wR_factor_gt 0.086
_refine_ls_wR_factor_ref 0.0921
_reflns_Friedel_coverage 0
_reflns_number_gt 5852
_reflns_number_total 7415
_reflns_threshold_expression 'I > 2\s(I)'
_cod_data_source_file c8dt02942c2.cif
_cod_data_source_block 1b
_cod_depositor_comments 'Adding full bibliography for 7047657--7047658.cif.'
_cod_database_code 7047657

loop_
_symmetry_equiv_pos_as_xyz
'x, y, z'
'-x, -y, -z'

loop_
_atom_site_label
_atom_site_type_symbol
_atom_site_fract_x
_atom_site_fract_y
_atom_site_fract_z
_atom_site_U_iso_or_equiv
_atom_site_adp_type
_atom_site_occupancy
_atom_site_site_symmetry_order
_atom_site_calc_flag
_atom_site_refinement_flags_posn
_atom_site_refinement_flags_adp
C1 C 0.4550(2) 0.54028(14) 0.74478(13) 0.0362(3) Uani 1 1 d . .
C2 C 0.3427(2) 0.41804(16) 0.76467(16) 0.0481(4) Uani 1 1 d . .
C3 C 0.1878(3) 0.4425(2) 0.7817(2) 0.0746(7) Uani 1 1 d . .
H3A H 0.218 0.5061 0.8396 0.112 Uiso 1 1 calc R U
H3B H 0.1184 0.3667 0.7981 0.112 Uiso 1 1 calc R U
H3C H 0.1296 0.4701 0.7181 0.112 Uiso 1 1 calc R U
C4 C 0.3027(3) 0.32394(18) 0.66867(19) 0.0675(6) Uani 1 1 d . .
H4A H 0.2536 0.3574 0.6055 0.101 Uiso 1 1 calc R U
H4B H 0.2274 0.247 0.6781 0.101 Uiso 1 1 calc R U
H4C H 0.402 0.3082 0.6621 0.101 Uiso 1 1 calc R U
C5 C 0.4148(3) 0.3603(2) 0.86263(19) 0.0673(6) Uani 1 1 d . .
H5A H 0.5134 0.3432 0.8563 0.101 Uiso 1 1 calc R U
H5B H 0.3366 0.2835 0.8693 0.101 Uiso 1 1 calc R U
H5C H 0.44 0.4174 0.9245 0.101 Uiso 1 1 calc R U
C6 C 0.2595(2) 0.59412(18) 0.58565(16) 0.0527(5) Uani 1 1 d . .
H6 H 0.1827 0.5128 0.5892 0.063 Uiso 1 1 calc R U
C7 C 0.2965(4) 0.5957(3) 0.48002(19) 0.0864(9) Uani 1 1 d . .
H7A H 0.3743 0.6741 0.4768 0.13 Uiso 1 1 calc R U
H7B H 0.197 0.5855 0.4244 0.13 Uiso 1 1 calc R U
H7C H 0.342 0.5284 0.4711 0.13 Uiso 1 1 calc R U
C8 C 0.1831(3) 0.6949(3) 0.5995(2) 0.0825(8) Uani 1 1 d . .
H8A H 0.1532 0.6892 0.6653 0.124 Uiso 1 1 calc R U
H8B H 0.0866 0.6854 0.5416 0.124 Uiso 1 1 calc R U
H8C H 0.2602 0.7752 0.6006 0.124 Uiso 1 1 calc R U
C9 C 0.7351(3) 0.5572(2) 0.87054(16) 0.0511(4) Uani 1 1 d . .
H9 H 0.6868 0.5142 0.9245 0.061 Uiso 1 1 calc R U
C10 C 0.7994(4) 0.4684(3) 0.8164(2) 0.0849(9) Uani 1 1 d . .
H10A H 0.7094 0.3983 0.7794 0.127 Uiso 1 1 calc R U
H10B H 0.8761 0.439 0.8688 0.127 Uiso 1 1 calc R U
H10C H 0.8535 0.5114 0.7666 0.127 Uiso 1 1 calc R U
C11 C 0.8695(3) 0.6727(3) 0.9233(2) 0.0769(7) Uani 1 1 d . .
H11A H 0.9144 0.7175 0.8706 0.115 Uiso 1 1 calc R U
H11B H 0.9544 0.6493 0.974 0.115 Uiso 1 1 calc R U
H11C H 0.8256 0.7254 0.9592 0.115 Uiso 1 1 calc R U
C12 C 0.4606(3) 0.7922(2) 0.88621(18) 0.0592(5) Uani 1 1 d . .
H12A H 0.3659 0.7476 0.8304 0.089 Uiso 1 1 calc R U
H12B H 0.4258 0.8268 0.9409 0.089 Uiso 1 1 calc R U
H12C H 0.522 0.7358 0.9156 0.089 Uiso 1 1 calc R U
C13 C 0.4633(3) 1.0256(2) 0.7848(2) 0.0663(6) Uani 1 1 d . .
H13A H 0.5323 1.1047 0.7736 0.099 Uiso 1 1 calc R U
H13B H 0.4086 1.0382 0.8371 0.099 Uiso 1 1 calc R U
H13C H 0.383 0.9888 0.7191 0.099 Uiso 1 1 calc R U
C14 C 0.7636(3) 1.0036(3) 0.94633(19) 0.0778(8) Uani 1 1 d . .
H14A H 0.8319 0.9504 0.9718 0.117 Uiso 1 1 calc R U
H14B H 0.721 1.026 1.0022 0.117 Uiso 1 1 calc R U
H14C H 0.8275 1.0781 0.9243 0.117 Uiso 1 1 calc R U
C15 C 0.7309(5) 0.9462(3) 0.5308(2) 0.1086(13) Uani 1 1 d . .
H15A H 0.7359 0.8645 0.5105 0.163 Uiso 1 1 calc R U
H15B H 0.8032 1.0085 0.5016 0.163 Uiso 1 1 calc R U
H15C H 0.6203 0.9508 0.5041 0.163 Uiso 1 1 calc R U
C16 C 1.0040(3) 0.9612(4) 0.7247(4) 0.1180(14) Uani 1 1 d . .
H16A H 1.0409 0.9785 0.8006 0.177 Uiso 1 1 calc R U
H16B H 1.076 1.0203 0.6929 0.177 Uiso 1 1 calc R U
H16C H 1.0047 0.8779 0.7057 0.177 Uiso 1 1 calc R U
C17 C 0.8045(5) 1.1397(2) 0.7013(3) 0.1015(11) Uani 1 1 d . .
H17A H 0.6964 1.1498 0.6762 0.152 Uiso 1 1 calc R U
H17B H 0.8761 1.1909 0.6644 0.152 Uiso 1 1 calc R U
H17C H 0.8462 1.1647 0.7762 0.152 Uiso 1 1 calc R U
N1 N 0.40972(17) 0.61115(13) 0.66936(11) 0.0399(3) Uani 1 1 d . .
N2 N 0.61034(17) 0.59674(13) 0.79492(11) 0.0384(3) Uani 1 1 d . .
N3 N 0.66228(16) 0.87127(12) 0.73309(11) 0.0362(3) Uani 1 1 d . .
Si1 Si 0.59100(6) 0.91948(4) 0.83205(4) 0.04030(11) Uani 1 1 d . .
Si2 Si 0.79440(6) 0.97439(5) 0.67658(4) 0.04638(12) Uani 1 1 d . .
Ge1 Ge 0.64018(2) 0.70747(2) 0.67884(2) 0.03786(7) Uani 1 1 d . .

loop_
_atom_site_aniso_label
_atom_site_aniso_U_11
_atom_site_aniso_U_22
_atom_site_aniso_U_33
_atom_site_aniso_U_23
_atom_site_aniso_U_13
_atom_site_aniso_U_12
C1 0.0436(8) 0.0291(7) 0.0393(8) 0.0012(6) 0.0154(7) 0.0121(6)
C2 0.0593(11) 0.0309(8) 0.0556(11) 0.0047(7) 0.0247(9) 0.0069(7)
C3 0.0616(13) 0.0584(13) 0.107(2) 0.0100(13) 0.0447(14) 0.0016(11)
C4 0.0939(17) 0.0320(9) 0.0665(14) -0.0038(9) 0.0239(12) 0.0002(10)
C5 0.0990(18) 0.0444(11) 0.0619(13) 0.0168(10) 0.0350(13) 0.0132(11)
C6 0.0485(10) 0.0400(9) 0.0551(11) -0.0025(8) -0.0063(8) 0.0087(8)
C7 0.098(2) 0.106(2) 0.0444(12) -0.0051(13) -0.0097(12) 0.0395(17)
C8 0.0717(16) 0.0841(18) 0.0854(18) -0.0089(14) -0.0118(13) 0.0443(14)
C9 0.0569(11) 0.0590(12) 0.0461(10) 0.0100(8) 0.0117(8) 0.0328(9)
C10 0.100(2) 0.109(2) 0.0799(17) 0.0213(15) 0.0292(15) 0.0807(19)
C11 0.0519(12) 0.096(2) 0.0684(15) 0.0114(13) -0.0074(11) 0.0205(13)
C12 0.0769(14) 0.0590(12) 0.0556(12) 0.0047(9) 0.0364(11) 0.0251(11)
C13 0.0655(13) 0.0628(14) 0.0833(16) 0.0076(12) 0.0231(12) 0.0362(11)
C14 0.0676(14) 0.0931(19) 0.0600(14) -0.0337(13) -0.0020(11) 0.0228(13)
C15 0.164(3) 0.0784(19) 0.0634(16) 0.0168(14) 0.0432(19) -0.009(2)
C16 0.0477(14) 0.124(3) 0.192(4) 0.066(3) 0.0493(19) 0.0216(16)
C17 0.131(3) 0.0366(11) 0.142(3) 0.0037(15) 0.073(2) -0.0025(14)
N1 0.0405(7) 0.0311(6) 0.0413(7) 0.0013(5) 0.0043(6) 0.0059(5)
N2 0.0412(7) 0.0346(7) 0.0430(7) 0.0065(6) 0.0106(6) 0.0170(6)
N3 0.0365(7) 0.0297(6) 0.0417(7) -0.0019(5) 0.0123(5) 0.0070(5)
Si1 0.0398(2) 0.0395(2) 0.0421(2) -0.00579(19) 0.00900(19) 0.01476(19)
Si2 0.0444(3) 0.0354(2) 0.0567(3) 0.0043(2) 0.0176(2) 0.0036(2)
Ge1 0.04444(11) 0.03041(9) 0.04241(11) 0.00092(6) 0.01851(7) 0.01062(7)

loop_
_atom_type_symbol
_atom_type_description
_atom_type_scat_dispersion_real
_atom_type_scat_dispersion_imag
_atom_type_scat_source
C C 0.0033 0.0016 'International Tables Vol C Tables 4.2.6.8 and 6.1.1.4'
H H 0 0 'International Tables Vol C Tables 4.2.6.8 and 6.1.1.4'
N N 0.0061 0.0033 'International Tables Vol C Tables 4.2.6.8 and 6.1.1.4'
Si Si 0.0817 0.0704 'International Tables Vol C Tables 4.2.6.8 and 6.1.1.4'
Ge Ge 0.1547 1.8001 'International Tables Vol C Tables 4.2.6.8 and 6.1.1.4'

loop_
_geom_angle_atom_site_label_1
_geom_angle_atom_site_label_2
_geom_angle_atom_site_label_3
_geom_angle
N2 C1 N1 106.79(14)
N2 C1 C2 129.22(16)
N1 C1 C2 123.98(15)
C5 C2 C1 114.70(17)
C5 C2 C4 107.78(18)
C1 C2 C4 108.07(15)
C5 C2 C3 105.90(19)
C1 C2 C3 108.75(16)
C4 C2 C3 111.7(2)
C2 C3 H3A 109.5
C2 C3 H3B 109.5
H3A C3 H3B 109.5
C2 C3 H3C 109.5
H3A C3 H3C 109.5
H3B C3 H3C 109.5
C2 C4 H4A 109.5
C2 C4 H4B 109.5
H4A C4 H4B 109.5
C2 C4 H4C 109.5
H4A C4 H4C 109.5
H4B C4 H4C 109.5
C2 C5 H5A 109.5
C2 C5 H5B 109.5
H5A C5 H5B 109.5
C2 C5 H5C 109.5
H5A C5 H5C 109.5
H5B C5 H5C 109.5
N1 C6 C8 110.09(17)
N1 C6 C7 109.42(19)
C8 C6 C7 110.4(2)
N1 C6 H6 109
C8 C6 H6 109
C7 C6 H6 109
C6 C7 H7A 109.5
C6 C7 H7B 109.5
H7A C7 H7B 109.5
C6 C7 H7C 109.5
H7A C7 H7C 109.5
H7B C7 H7C 109.5
C6 C8 H8A 109.5
C6 C8 H8B 109.5
H8A C8 H8B 109.5
C6 C8 H8C 109.5
H8A C8 H8C 109.5
H8B C8 H8C 109.5
N2 C9 C11 107.59(17)
N2 C9 C10 111.12(17)
C11 C9 C10 111.6(2)
N2 C9 H9 108.8
C11 C9 H9 108.8
C10 C9 H9 108.8
C9 C10 H10A 109.5
C9 C10 H10B 109.5
H10A C10 H10B 109.5
C9 C10 H10C 109.5
H10A C10 H10C 109.5
H10B C10 H10C 109.5
C9 C11 H11A 109.5
C9 C11 H11B 109.5
H11A C11 H11B 109.5
C9 C11 H11C 109.5
H11A C11 H11C 109.5
H11B C11 H11C 109.5
Si1 C12 H12A 109.5
Si1 C12 H12B 109.5
H12A C12 H12B 109.5
Si1 C12 H12C 109.5
H12A C12 H12C 109.5
H12B C12 H12C 109.5
Si1 C13 H13A 109.5
Si1 C13 H13B 109.5
H13A C13 H13B 109.5
Si1 C13 H13C 109.5
H13A C13 H13C 109.5
H13B C13 H13C 109.5
Si1 C14 H14A 109.5
Si1 C14 H14B 109.5
H14A C14 H14B 109.5
Si1 C14 H14C 109.5
H14A C14 H14C 109.5
H14B C14 H14C 109.5
Si2 C15 H15A 109.5
Si2 C15 H15B 109.5
H15A C15 H15B 109.5
Si2 C15 H15C 109.5
H15A C15 H15C 109.5
H15B C15 H15C 109.5
Si2 C16 H16A 109.5
Si2 C16 H16B 109.5
H16A C16 H16B 109.5
Si2 C16 H16C 109.5
H16A C16 H16C 109.5
H16B C16 H16C 109.5
Si2 C17 H17A 109.5
Si2 C17 H17B 109.5
H17A C17 H17B 109.5
Si2 C17 H17C 109.5
H17A C17 H17C 109.5
H17B C17 H17C 109.5
C1 N1 C6 132.16(15)
C1 N1 Ge1 93.02(10)
C6 N1 Ge1 131.17(13)
C1 N2 C9 133.10(15)
C1 N2 Ge1 92.69(10)
C9 N2 Ge1 127.65(12)
Si1 N3 Si2 122.02(8)
Si1 N3 Ge1 129.75(8)
Si2 N3 Ge1 107.80(7)
N3 Si1 C12 114.64(8)
N3 Si1 C14 110.85(10)
C12 Si1 C14 106.05(13)
N3 Si1 C13 111.50(10)
C12 Si1 C13 105.27(12)
C14 Si1 C13 108.12(13)
N3 Si2 C16 110.84(12)
N3 Si2 C15 111.66(11)
C16 Si2 C15 108.2(2)
N3 Si2 C17 114.35(11)
C16 Si2 C17 107.53(18)
C15 Si2 C17 103.86(17)
N3 Ge1 N1 105.13(6)
N3 Ge1 N2 106.80(6)
N1 Ge1 N2 64.44(6)

loop_
_geom_bond_atom_site_label_1
_geom_bond_atom_site_label_2
_geom_bond_distance
C1 N2 1.335(2)
C1 N1 1.336(2)
C1 C2 1.533(2)
C2 C5 1.528(3)
C2 C4 1.542(3)
C2 C3 1.544(3)
C3 H3A 0.97
C3 H3B 0.97
C3 H3C 0.97
C4 H4A 0.97
C4 H4B 0.97
C4 H4C 0.97
C5 H5A 0.97
C5 H5B 0.97
C5 H5C 0.97
C6 N1 1.461(2)
C6 C8 1.504(3)
C6 C7 1.512(4)
C6 H6 0.99
C7 H7A 0.97
C7 H7B 0.97
C7 H7C 0.97
C8 H8A 0.97
C8 H8B 0.97
C8 H8C 0.97
C9 N2 1.462(2)
C9 C11 1.515(3)
C9 C10 1.530(3)
C9 H9 0.99
C10 H10A 0.97
C10 H10B 0.97
C10 H10C 0.97
C11 H11A 0.97
C11 H11B 0.97
C11 H11C 0.97
C12 Si1 1.858(2)
C12 H12A 0.97
C12 H12B 0.97
C12 H12C 0.97
C13 Si1 1.872(2)
C13 H13A 0.97
C13 H13B 0.97
C13 H13C 0.97
C14 Si1 1.869(2)
C14 H14A 0.97
C14 H14B 0.97
C14 H14C 0.97
C15 Si2 1.857(3)
C15 H15A 0.97
C15 H15B 0.97
C15 H15C 0.97
C16 Si2 1.854(3)
C16 H16A 0.97
C16 H16B 0.97
C16 H16C 0.97
C17 Si2 1.859(3)
C17 H17A 0.97
C17 H17B 0.97
C17 H17C 0.97
N1 Ge1 2.0066(15)
N2 Ge1 2.0146(14)
N3 Si1 1.7303(14)
N3 Si2 1.7350(14)
N3 Ge1 1.9086(13)
